data_4328316
loop_
_publ_author_name
'Baoming Ji'
'Dongsheng Deng'
'Xiao He'
'Bin Liu'
'Shaobin Miao'
'Ning Ma'
'Weizhou Wang'
'Liguo Ji'
'Peng Liu'
'Xianfei Li'

_publ_contact_author_address
; 
College of Chemistry and Chemical Engineering
Luoyang Normal University
Luoyang 471022
P. R. China 
;
_publ_contact_author_email dengdongsheng168@sina.com
_publ_contact_author_fax '086 379 65523821'
_publ_contact_author_name 'Dong-sheng Deng'
_publ_contact_author_phone '086 379 65523821'
_publ_section_title
;
 Syntheses, Structures, Luminescence, and Magnetic Properties of
 One-dimensional Lanthanide Coordination Polymers with a Rigid
 2,2'-Bipyridine-3,3',6,6'-tetracarboxylic Acid Ligand
;
_journal_name_full 'Inorganic Chemistry'
_journal_page_first 2170
_journal_page_last 2177
_journal_paper_doi 10.1021/ic202063h
_journal_volume 51
_journal_year 2012
_chemical_formula_sum 'C14 H11 Eu N2 O11'
_chemical_formula_weight 535.21
_chemical_name_systematic
;

 ?

;
_space_group_IT_number 2
_symmetry_cell_setting triclinic
_symmetry_space_group_name_Hall '-P 1'
_symmetry_space_group_name_H-M 'P -1'
_atom_sites_solution_hydrogens geom
_atom_sites_solution_primary direct
_atom_sites_solution_secondary difmap
_audit_creation_method SHELXL-97
_cell_angle_alpha 86.1680(10)
_cell_angle_beta 87.7610(10)
_cell_angle_gamma 85.2170(10)
_cell_formula_units_Z 2
_cell_length_a 9.2247(11)
_cell_length_b 9.2792(11)
_cell_length_c 9.4629(11)
_cell_measurement_reflns_used 5504
_cell_measurement_temperature 296(2)
_cell_measurement_theta_max 28.20
_cell_measurement_theta_min 2.99
_cell_volume 804.92(16)
_computing_cell_refinement 'Bruker SMART'
_computing_data_collection 'Bruker SMART'
_computing_data_reduction 'Bruker SAINT'
_computing_molecular_graphics 'Bruker SHELXTL'
_computing_publication_material 'Bruker SHELXTL'
_computing_structure_refinement 'SHELXL-97 (Sheldrick, 1997)'
_computing_structure_solution 'SHELXS-97 (Sheldrick, 1990)'
_diffrn_ambient_temperature 296(2)
_diffrn_measured_fraction_theta_full 0.991
_diffrn_measured_fraction_theta_max 0.991
_diffrn_measurement_device_type 'CCD area detector'
_diffrn_measurement_method 'phi and omega scans'
_diffrn_radiation_monochromator graphite
_diffrn_radiation_source 'fine-focus sealed tube'
_diffrn_radiation_type MoK\a
_diffrn_radiation_wavelength 0.71073
_diffrn_reflns_av_R_equivalents 0.0154
_diffrn_reflns_av_sigmaI/netI 0.0227
_diffrn_reflns_limit_h_max 10
_diffrn_reflns_limit_h_min -11
_diffrn_reflns_limit_k_max 11
_diffrn_reflns_limit_k_min -11
_diffrn_reflns_limit_l_max 11
_diffrn_reflns_limit_l_min -11
_diffrn_reflns_number 6174
_diffrn_reflns_theta_full 25.50
_diffrn_reflns_theta_max 25.50
_diffrn_reflns_theta_min 2.21
_diffrn_standards_decay_% 0
_diffrn_standards_interval_count 0
_diffrn_standards_interval_time 0
_diffrn_standards_number 0
_exptl_absorpt_coefficient_mu 3.967
_exptl_absorpt_correction_T_max 0.5520
_exptl_absorpt_correction_T_min 0.4757
_exptl_absorpt_correction_type multi-scan
_exptl_absorpt_process_details 'SADABS (Sheldrick, 1996)'
_exptl_crystal_colour yellow
_exptl_crystal_density_diffrn 2.208
_exptl_crystal_description block
_exptl_crystal_F_000 520
_exptl_crystal_size_max 0.22
_exptl_crystal_size_mid 0.18
_exptl_crystal_size_min 0.17
_refine_diff_density_max 2.688
_refine_diff_density_min -2.407
_refine_diff_density_rms 0.133
_refine_ls_extinction_method none
_refine_ls_goodness_of_fit_ref 1.054
_refine_ls_hydrogen_treatment constr
_refine_ls_matrix_type full
_refine_ls_number_parameters 254
_refine_ls_number_reflns 2978
_refine_ls_number_restraints 57
_refine_ls_restrained_S_all 1.133
_refine_ls_R_factor_all 0.0272
_refine_ls_R_factor_gt 0.0258
_refine_ls_shift/su_max 0.000
_refine_ls_shift/su_mean 0.000
_refine_ls_structure_factor_coef Fsqd
_refine_ls_weighting_details 'calc w=1/[\s^2^(Fo^2^)+(0.0295P)^2^+3.9858P] where P=(Fo^2^+2Fc^2^)/3'
_refine_ls_weighting_scheme calc
_refine_ls_wR_factor_gt 0.0631
_refine_ls_wR_factor_ref 0.0642
_reflns_number_gt 2848
_reflns_number_total 2978
_reflns_threshold_expression >2sigma(I)
_cod_data_source_file ic202063h_si_003.cif
_cod_data_source_block a
_cod_database_code 4328316

loop_
_symmetry_equiv_pos_as_xyz
'x, y, z'
'-x, -y, -z'

loop_
_atom_site_label
_atom_site_type_symbol
_atom_site_fract_x
_atom_site_fract_y
_atom_site_fract_z
_atom_site_U_iso_or_equiv
_atom_site_adp_type
_atom_site_occupancy
_atom_site_symmetry_multiplicity
_atom_site_calc_flag
_atom_site_refinement_flags
Eu1 Eu 0.41032(2) 0.37093(2) 0.14665(2) 0.01191(9) Uani 1 1 d .
O1 O 0.6428(4) 0.4426(4) 0.0575(4) 0.0235(6) Uani 1 1 d U
O2 O 0.8799(4) 0.3966(5) 0.0068(5) 0.0396(7) Uani 1 1 d U
O3 O 0.8157(4) -0.3147(4) 0.2651(4) 0.0251(8) Uani 1 1 d .
H3 H 0.8155 -0.3865 0.3206 0.038 Uiso 1 1 calc R
O4 O 0.6322(4) -0.2308(4) 0.4082(4) 0.0254(8) Uani 1 1 d .
O5 O 0.2115(4) 0.3725(3) 0.3223(3) 0.0187(7) Uani 1 1 d .
O6 O 0.0325(4) 0.2530(4) 0.4322(4) 0.0291(8) Uani 1 1 d .
O7 O 0.5450(3) -0.2526(3) 0.0802(3) 0.0181(7) Uani 1 1 d .
O8 O 0.4011(4) -0.3865(3) 0.2230(4) 0.0239(8) Uani 1 1 d .
N1 N 0.6198(4) 0.1647(4) 0.1519(4) 0.0144(8) Uani 1 1 d .
N2 N 0.3651(4) 0.1227(4) 0.2709(4) 0.0133(7) Uani 1 1 d .
C1 C 0.7532(6) 0.2047(6) 0.1140(5) 0.0247(6) Uani 1 1 d U
C2 C 0.8771(5) 0.1087(5) 0.1224(6) 0.0242(11) Uani 1 1 d .
H2 H 0.9677 0.1370 0.0906 0.029 Uiso 1 1 calc R
C3 C 0.8608(5) -0.0300(5) 0.1797(5) 0.0219(10) Uani 1 1 d .
H3A H 0.9421 -0.0959 0.1887 0.026 Uiso 1 1 calc R
C4 C 0.7240(5) -0.0723(5) 0.2241(5) 0.0159(9) Uani 1 1 d .
C5 C 0.6019(5) 0.0286(5) 0.2024(4) 0.0137(9) Uani 1 1 d .
C6 C 0.7627(6) 0.3598(6) 0.0570(6) 0.0262(6) Uani 1 1 d U
C7 C 0.7168(5) -0.2142(5) 0.3078(5) 0.0180(9) Uani 1 1 d .
C8 C 0.2306(5) 0.1142(5) 0.3296(5) 0.0144(9) Uani 1 1 d .
C9 C 0.1703(5) -0.0166(5) 0.3582(5) 0.0211(10) Uani 1 1 d .
H9 H 0.0815 -0.0214 0.4075 0.025 Uiso 1 1 calc R
C10 C 0.2465(5) -0.1404(5) 0.3111(5) 0.0197(10) Uani 1 1 d .
H10 H 0.2050 -0.2285 0.3223 0.024 Uiso 1 1 calc R
C11 C 0.3847(5) -0.1341(5) 0.2472(5) 0.0145(9) Uani 1 1 d .
C12 C 0.4462(5) 0.0004(5) 0.2392(4) 0.0127(8) Uani 1 1 d .
C13 C 0.1496(5) 0.2580(5) 0.3641(5) 0.0172(9) Uani 1 1 d .
C14 C 0.4513(5) -0.2697(5) 0.1790(5) 0.0147(9) Uani 1 1 d .
O9 O 0.1830(3) 0.3011(4) 0.0445(4) 0.0205(7) Uani 1 1 d D
H1W H 0.1950 0.3032 -0.0434 0.031 Uiso 1 1 d RD
H2W H 0.1168 0.3631 0.0657 0.031 Uiso 1 1 d RD
O10 O 0.5367(4) 0.3606(4) 0.3737(4) 0.0296(8) Uani 1 1 d D
H3W H 0.6090 0.3984 0.3983 0.044 Uiso 1 1 d RD
H4W H 0.4904 0.3263 0.4437 0.044 Uiso 1 1 d RD
O11 O 0.8092(4) 0.4610(4) 0.4415(4) 0.0245(8) Uani 1 1 d D
H5W H 0.8783 0.3988 0.4285 0.037 Uiso 1 1 d RD
H6W H 0.8172 0.4976 0.5185 0.037 Uiso 1 1 d RD

loop_
_atom_site_aniso_label
_atom_site_aniso_U_11
_atom_site_aniso_U_22
_atom_site_aniso_U_33
_atom_site_aniso_U_23
_atom_site_aniso_U_13
_atom_site_aniso_U_12
Eu1 0.01327(13) 0.00721(12) 0.01504(13) -0.00069(8) 0.00380(8) -0.00169(8)
O1 0.0242(8) 0.0216(8) 0.0247(9) -0.0008(7) -0.0004(7) -0.0032(7)
O2 0.0319(9) 0.0375(10) 0.0480(11) 0.0042(9) 0.0068(8) -0.0044(8)
O3 0.031(2) 0.0161(17) 0.0257(19) 0.0041(14) 0.0016(15) 0.0066(15)
O4 0.0262(19) 0.0266(19) 0.0217(18) 0.0066(15) 0.0015(15) 0.0009(15)
O5 0.0228(17) 0.0125(16) 0.0203(16) -0.0018(13) 0.0063(13) -0.0015(13)
O6 0.0222(18) 0.0198(18) 0.043(2) -0.0031(16) 0.0172(16) 0.0016(14)
O7 0.0185(16) 0.0158(16) 0.0203(17) -0.0051(13) 0.0038(13) -0.0023(13)
O8 0.034(2) 0.0093(16) 0.0285(19) -0.0037(14) 0.0096(15) -0.0034(14)
N1 0.0138(18) 0.0120(18) 0.0172(19) -0.0009(15) 0.0005(14) -0.0009(14)
N2 0.0159(19) 0.0097(17) 0.0141(18) 0.0005(14) 0.0019(14) -0.0015(14)
C1 0.0238(9) 0.0241(8) 0.0263(10) -0.0020(8) -0.0007(8) -0.0008(7)
C2 0.013(2) 0.019(2) 0.039(3) 0.003(2) 0.003(2) -0.0008(19)
C3 0.015(2) 0.017(2) 0.033(3) 0.000(2) -0.001(2) 0.0029(18)
C4 0.017(2) 0.013(2) 0.018(2) -0.0014(17) 0.0002(17) -0.0008(17)
C5 0.016(2) 0.013(2) 0.013(2) -0.0035(17) 0.0011(16) -0.0020(17)
C6 0.0251(8) 0.0248(8) 0.0285(8) -0.0008(7) 0.0002(7) -0.0020(6)
C7 0.019(2) 0.018(2) 0.017(2) -0.0002(18) -0.0043(18) 0.0022(18)
C8 0.016(2) 0.015(2) 0.012(2) -0.0025(17) 0.0030(16) 0.0002(17)
C9 0.018(2) 0.018(2) 0.027(3) -0.0026(19) 0.0084(19) -0.0029(19)
C10 0.021(2) 0.010(2) 0.029(3) -0.0021(18) 0.0069(19) -0.0071(18)
C11 0.018(2) 0.011(2) 0.014(2) -0.0007(17) 0.0003(17) -0.0011(17)
C12 0.013(2) 0.012(2) 0.013(2) -0.0006(16) 0.0013(16) 0.0009(16)
C13 0.016(2) 0.017(2) 0.019(2) -0.0023(18) 0.0026(18) 0.0000(18)
C14 0.018(2) 0.009(2) 0.017(2) -0.0029(17) -0.0002(17) -0.0001(17)
O9 0.0166(16) 0.0224(18) 0.0223(17) -0.0024(14) 0.0022(13) -0.0009(13)
O10 0.034(2) 0.037(2) 0.0198(18) 0.0013(15) -0.0015(15) -0.0170(17)
O11 0.0288(19) 0.0192(17) 0.0246(18) -0.0036(14) -0.0003(15) 0.0044(14)

loop_
_atom_type_symbol
_atom_type_description
_atom_type_scat_dispersion_real
_atom_type_scat_dispersion_imag
_atom_type_scat_source
C C 0.0033 0.0016 'International Tables Vol C Tables 4.2.6.8 and 6.1.1.4'
H H 0.0000 0.0000 'International Tables Vol C Tables 4.2.6.8 and 6.1.1.4'
N N 0.0061 0.0033 'International Tables Vol C Tables 4.2.6.8 and 6.1.1.4'
O O 0.0106 0.0060 'International Tables Vol C Tables 4.2.6.8 and 6.1.1.4'
Eu Eu -0.1578 3.6682 'International Tables Vol C Tables 4.2.6.8 and 6.1.1.4'

loop_
_geom_angle_atom_site_label_1
_geom_angle_atom_site_label_2
_geom_angle_atom_site_label_3
_geom_angle
_geom_angle_site_symmetry_1
_geom_angle_site_symmetry_3
O1 Eu1 O8 79.31(12) . 1_565
O1 Eu1 O5 152.09(11) . .
O8 Eu1 O5 77.73(11) 1_565 .
O1 Eu1 O10 81.17(12) . .
O8 Eu1 O10 72.38(13) 1_565 .
O5 Eu1 O10 76.92(12) . .
O1 Eu1 O7 74.79(11) . 2_655
O8 Eu1 O7 136.58(11) 1_565 2_655
O5 Eu1 O7 133.13(11) . 2_655
O10 Eu1 O7 134.98(12) . 2_655
O1 Eu1 O9 136.72(11) . .
O8 Eu1 O9 115.71(12) 1_565 .
O5 Eu1 O9 68.81(11) . .
O10 Eu1 O9 141.18(11) . .
O7 Eu1 O9 67.02(11) 2_655 .
O1 Eu1 O1 73.99(13) . 2_665
O8 Eu1 O1 68.66(12) 1_565 2_665
O5 Eu1 O1 111.46(11) . 2_665
O10 Eu1 O1 136.77(12) . 2_665
O7 Eu1 O1 70.99(11) 2_655 2_665
O9 Eu1 O1 74.94(11) . 2_665
O1 Eu1 N2 125.12(12) . .
O8 Eu1 N2 134.20(12) 1_565 .
O5 Eu1 N2 64.69(11) . .
O10 Eu1 N2 74.34(12) . .
O7 Eu1 N2 89.18(11) 2_655 .
O9 Eu1 N2 74.89(11) . .
O1 Eu1 N2 148.56(11) 2_665 .
O1 Eu1 N1 64.98(12) . .
O8 Eu1 N1 130.82(12) 1_565 .
O5 Eu1 N1 121.35(11) . .
O10 Eu1 N1 69.75(12) . .
O7 Eu1 N1 65.69(11) 2_655 .
O9 Eu1 N1 113.47(11) . .
O1 Eu1 N1 126.05(11) 2_665 .
N2 Eu1 N1 60.62(11) . .
O1 Eu1 Eu1 38.20(8) . 2_665
O8 Eu1 Eu1 69.70(8) 1_565 2_665
O5 Eu1 Eu1 140.63(7) . 2_665
O10 Eu1 Eu1 112.04(8) . 2_665
O7 Eu1 Eu1 68.33(7) 2_655 2_665
O9 Eu1 Eu1 106.01(8) . 2_665
O1 Eu1 Eu1 35.79(8) 2_665 2_665
N2 Eu1 Eu1 154.03(8) . 2_665
N1 Eu1 Eu1 96.97(8) . 2_665
C6 O1 Eu1 125.3(3) . .
C6 O1 Eu1 120.3(3) . 2_665
Eu1 O1 Eu1 106.01(13) . 2_665
C7 O3 H3 109.5 . .
C13 O5 Eu1 122.5(3) . .
C14 O7 Eu1 131.6(3) . 2_655
C14 O8 Eu1 136.4(3) . 1_545
C5 N1 C1 120.4(4) . .
C5 N1 Eu1 123.3(3) . .
C1 N1 Eu1 116.0(3) . .
C8 N2 C12 119.8(4) . .
C8 N2 Eu1 114.5(3) . .
C12 N2 Eu1 122.0(3) . .
N1 C1 C2 122.4(5) . .
N1 C1 C6 116.7(4) . .
C2 C1 C6 120.9(5) . .
C3 C2 C1 117.7(5) . .
C3 C2 H2 121.2 . .
C1 C2 H2 121.2 . .
C2 C3 C4 120.7(4) . .
C2 C3 H3A 119.6 . .
C4 C3 H3A 119.6 . .
C3 C4 C5 118.1(4) . .
C3 C4 C7 118.0(4) . .
C5 C4 C7 123.5(4) . .
N1 C5 C4 120.4(4) . .
N1 C5 C12 114.0(4) . .
C4 C5 C12 125.5(4) . .
O2 C6 O1 124.6(5) . .
O2 C6 C1 118.7(5) . .
O1 C6 C1 116.6(4) . .
O4 C7 O3 124.6(4) . .
O4 C7 C4 122.5(4) . .
O3 C7 C4 112.8(4) . .
N2 C8 C9 122.3(4) . .
N2 C8 C13 115.6(4) . .
C9 C8 C13 122.1(4) . .
C8 C9 C10 117.9(4) . .
C8 C9 H9 121.0 . .
C10 C9 H9 121.0 . .
C9 C10 C11 120.7(4) . .
C9 C10 H10 119.7 . .
C11 C10 H10 119.7 . .
C10 C11 C12 117.6(4) . .
C10 C11 C14 117.2(4) . .
C12 C11 C14 124.9(4) . .
N2 C12 C11 120.7(4) . .
N2 C12 C5 111.9(4) . .
C11 C12 C5 127.4(4) . .
O6 C13 O5 126.4(4) . .
O6 C13 C8 117.2(4) . .
O5 C13 C8 116.4(4) . .
O8 C14 O7 126.6(4) . .
O8 C14 C11 116.0(4) . .
O7 C14 C11 117.3(4) . .
Eu1 O9 H1W 108.2 . .
Eu1 O9 H2W 107.1 . .
H1W O9 H2W 109.4 . .
Eu1 O10 O11 131.08(16) . .
Eu1 O10 H3W 132.6 . .
O11 O10 H3W 7.6 . .
Eu1 O10 H4W 115.0 . .
O11 O10 H4W 113.8 . .
H3W O10 H4W 111.2 . .
O10 O11 H5W 111.8 . .
O10 O11 H6W 119.6 . .
H5W O11 H6W 110.0 . .

loop_
_geom_bond_atom_site_label_1
_geom_bond_atom_site_label_2
_geom_bond_distance
_geom_bond_site_symmetry_2
Eu1 O1 2.403(3) .
Eu1 O8 2.404(3) 1_565
Eu1 O5 2.427(3) .
Eu1 O10 2.477(4) .
Eu1 O7 2.481(3) 2_655
Eu1 O9 2.494(3) .
Eu1 O1 2.540(3) 2_665
Eu1 N2 2.573(4) .
Eu1 N1 2.603(4) .
Eu1 Eu1 3.9486(5) 2_665
O1 C6 1.293(6) .
O1 Eu1 2.540(3) 2_665
O2 C6 1.230(7) .
O3 C7 1.321(6) .
O3 H3 0.8200 .
O4 C7 1.216(6) .
O5 C13 1.280(6) .
O6 C13 1.238(6) .
O7 C14 1.260(5) .
O7 Eu1 2.481(3) 2_655
O8 C14 1.253(6) .
O8 Eu1 2.404(3) 1_545
N1 C5 1.342(6) .
N1 C1 1.344(6) .
N2 C8 1.346(6) .
N2 C12 1.350(6) .
C1 C2 1.391(7) .
C1 C6 1.511(7) .
C2 C3 1.380(7) .
C2 H2 0.9300 .
C3 C4 1.394(7) .
C3 H3A 0.9300 .
C4 C5 1.416(6) .
C4 C7 1.495(6) .
C5 C12 1.504(6) .
C8 C9 1.383(7) .
C8 C13 1.523(6) .
C9 C10 1.386(7) .
C9 H9 0.9300 .
C10 C11 1.393(6) .
C10 H10 0.9300 .
C11 C12 1.410(6) .
C11 C14 1.525(6) .
O9 H1W 0.8344 .
O9 H2W 0.8308 .
O10 O11 2.862(5) .
O10 H3W 0.8268 .
O10 H4W 0.8336 .
O11 H5W 0.8345 .
O11 H6W 0.8332 .

loop_
_geom_hbond_atom_site_label_D
_geom_hbond_atom_site_label_H
_geom_hbond_atom_site_label_A
_geom_hbond_distance_DH
_geom_hbond_distance_HA
_geom_hbond_distance_DA
_geom_hbond_angle_DHA
_geom_hbond_site_symmetry_A
O3 H3 O11 0.82 1.76 2.583(5) 178.2 1_545
O9 H1W O3 0.83 2.10 2.924(5) 169.7 2_655
O9 H2W O2 0.83 2.27 2.890(5) 132.0 1_455
O9 H2W O2 0.83 2.29 2.830(5) 122.9 2_665
O10 H3W O11 0.83 2.05 2.862(5) 169.3 .
O10 H4W O4 0.83 1.98 2.805(5) 172.5 2_656
O11 H5W O6 0.83 1.88 2.706(5) 170.5 1_655
O11 H6W O5 0.83 1.99 2.793(5) 162.4 2_666

loop_
_geom_torsion_atom_site_label_1
_geom_torsion_atom_site_label_2
_geom_torsion_atom_site_label_3
_geom_torsion_atom_site_label_4
_geom_torsion
_geom_torsion_site_symmetry_1
_geom_torsion_site_symmetry_4
O8 Eu1 O1 C6 141.6(4) 1_565 .
O5 Eu1 O1 C6 106.5(4) . .
O10 Eu1 O1 C6 68.0(4) . .
O7 Eu1 O1 C6 -73.6(4) 2_655 .
O9 Eu1 O1 C6 -102.1(4) . .
O1 Eu1 O1 C6 -147.7(4) 2_665 .
N2 Eu1 O1 C6 4.3(4) . .
N1 Eu1 O1 C6 -3.7(4) . .
Eu1 Eu1 O1 C6 -147.7(4) 2_665 .
O8 Eu1 O1 Eu1 -70.66(13) 1_565 2_665
O5 Eu1 O1 Eu1 -105.8(2) . 2_665
O10 Eu1 O1 Eu1 -144.26(15) . 2_665
O7 Eu1 O1 Eu1 74.15(13) 2_655 2_665
O9 Eu1 O1 Eu1 45.7(2) . 2_665
O1 Eu1 O1 Eu1 0.0 2_665 2_665
N2 Eu1 O1 Eu1 152.06(12) . 2_665
N1 Eu1 O1 Eu1 144.04(16) . 2_665
O1 Eu1 O5 C13 -137.6(3) . .
O8 Eu1 O5 C13 -172.9(4) 1_565 .
O10 Eu1 O5 C13 -98.4(4) . .
O7 Eu1 O5 C13 42.5(4) 2_655 .
O9 Eu1 O5 C13 63.0(3) . .
O1 Eu1 O5 C13 126.1(3) 2_665 .
N2 Eu1 O5 C13 -19.8(3) . .
N1 Eu1 O5 C13 -42.3(4) . .
Eu1 Eu1 O5 C13 152.6(3) 2_665 .
O1 Eu1 N1 C5 178.9(4) . .
O8 Eu1 N1 C5 131.3(3) 1_565 .
O5 Eu1 N1 C5 29.9(4) . .
O10 Eu1 N1 C5 89.4(3) . .
O7 Eu1 N1 C5 -97.2(3) 2_655 .
O9 Eu1 N1 C5 -48.8(4) . .
O1 Eu1 N1 C5 -136.8(3) 2_665 .
N2 Eu1 N1 C5 6.4(3) . .
Eu1 Eu1 N1 C5 -159.6(3) 2_665 .
O1 Eu1 N1 C1 5.5(3) . .
O8 Eu1 N1 C1 -42.2(4) 1_565 .
O5 Eu1 N1 C1 -143.6(3) . .
O10 Eu1 N1 C1 -84.0(3) . .
O7 Eu1 N1 C1 89.3(3) 2_655 .
O9 Eu1 N1 C1 137.8(3) . .
O1 Eu1 N1 C1 49.8(4) 2_665 .
N2 Eu1 N1 C1 -167.0(4) . .
Eu1 Eu1 N1 C1 26.9(3) 2_665 .
O1 Eu1 N2 C8 171.0(3) . .
O8 Eu1 N2 C8 59.4(4) 1_565 .
O5 Eu1 N2 C8 21.4(3) . .
O10 Eu1 N2 C8 104.1(3) . .
O7 Eu1 N2 C8 -118.3(3) 2_655 .
O9 Eu1 N2 C8 -52.0(3) . .
O1 Eu1 N2 C8 -68.7(4) 2_665 .
N1 Eu1 N2 C8 179.3(3) . .
Eu1 Eu1 N2 C8 -147.6(2) 2_665 .
O1 Eu1 N2 C12 -30.9(4) . .
O8 Eu1 N2 C12 -142.4(3) 1_565 .
O5 Eu1 N2 C12 179.5(4) . .
O10 Eu1 N2 C12 -97.8(3) . .
O7 Eu1 N2 C12 39.8(3) 2_655 .
O9 Eu1 N2 C12 106.2(3) . .
O1 Eu1 N2 C12 89.4(4) 2_665 .
N1 Eu1 N2 C12 -22.5(3) . .
Eu1 Eu1 N2 C12 10.6(5) 2_665 .
C5 N1 C1 C2 1.2(7) . .
Eu1 N1 C1 C2 174.8(4) . .
C5 N1 C1 C6 179.5(4) . .
Eu1 N1 C1 C6 -6.9(6) . .
N1 C1 C2 C3 -3.7(8) . .
C6 C1 C2 C3 178.0(5) . .
C1 C2 C3 C4 1.5(8) . .
C2 C3 C4 C5 3.1(7) . .
C2 C3 C4 C7 -169.5(5) . .
C1 N1 C5 C4 3.7(6) . .
Eu1 N1 C5 C4 -169.5(3) . .
C1 N1 C5 C12 -179.6(4) . .
Eu1 N1 C5 C12 7.2(5) . .
C3 C4 C5 N1 -5.7(6) . .
C7 C4 C5 N1 166.4(4) . .
C3 C4 C5 C12 178.0(4) . .
C7 C4 C5 C12 -9.9(7) . .
Eu1 O1 C6 O2 177.5(4) . .
Eu1 O1 C6 O2 34.0(7) 2_665 .
Eu1 O1 C6 C1 1.7(6) . .
Eu1 O1 C6 C1 -141.9(4) 2_665 .
N1 C1 C6 O2 -172.2(5) . .
C2 C1 C6 O2 6.1(8) . .
N1 C1 C6 O1 3.9(7) . .
C2 C1 C6 O1 -177.7(5) . .
C3 C4 C7 O4 140.3(5) . .
C5 C4 C7 O4 -31.8(7) . .
C3 C4 C7 O3 -36.6(6) . .
C5 C4 C7 O3 151.3(4) . .
C12 N2 C8 C9 -0.6(7) . .
Eu1 N2 C8 C9 158.1(4) . .
C12 N2 C8 C13 178.7(4) . .
Eu1 N2 C8 C13 -22.6(5) . .
N2 C8 C9 C10 -6.6(7) . .
C13 C8 C9 C10 174.1(4) . .
C8 C9 C10 C11 5.1(7) . .
C9 C10 C11 C12 3.2(7) . .
C9 C10 C11 C14 -171.2(4) . .
C8 N2 C12 C11 9.4(6) . .
Eu1 N2 C12 C11 -147.6(3) . .
C8 N2 C12 C5 -168.6(4) . .
Eu1 N2 C12 C5 34.4(5) . .
C10 C11 C12 N2 -10.6(6) . .
C14 C11 C12 N2 163.3(4) . .
C10 C11 C12 C5 167.0(4) . .
C14 C11 C12 C5 -19.1(7) . .
N1 C5 C12 N2 -25.7(5) . .
C4 C5 C12 N2 150.8(4) . .
N1 C5 C12 C11 156.5(4) . .
C4 C5 C12 C11 -27.0(7) . .
Eu1 O5 C13 O6 -165.9(4) . .
Eu1 O5 C13 C8 15.8(5) . .
N2 C8 C13 O6 -172.3(4) . .
C9 C8 C13 O6 7.0(7) . .
N2 C8 C13 O5 6.2(6) . .
C9 C8 C13 O5 -174.5(4) . .
Eu1 O8 C14 O7 -10.4(8) 1_545 .
Eu1 O8 C14 C11 165.8(3) 1_545 .
Eu1 O7 C14 O8 35.8(7) 2_655 .
Eu1 O7 C14 C11 -140.3(3) 2_655 .
C10 C11 C14 O8 -22.0(6) . .
C12 C11 C14 O8 164.1(4) . .
C10 C11 C14 O7 154.6(4) . .
C12 C11 C14 O7 -19.3(7) . .
O1 Eu1 O10 O11 11.1(2) . .
O8 Eu1 O10 O11 -70.4(2) 1_565 .
O5 Eu1 O10 O11 -151.5(2) . .
O7 Eu1 O10 O11 69.0(3) 2_655 .
O9 Eu1 O10 O11 -179.79(17) . .
O1 Eu1 O10 O11 -44.0(3) 2_665 .
N2 Eu1 O10 O11 141.5(2) . .
N1 Eu1 O10 O11 77.6(2) . .
Eu1 Eu1 O10 O11 -11.9(2) 2_665 .
